data_7218860
loop_
_publ_author_name
'Kayet, Anirban'
'Datta, Dhrubajyoti'
'Kumar, Ganesh'
'Ghosh, Anindya Sundar'
'Pathak, Tanmaya'

_publ_section_title
;
 Templating effect of 1,5-disubstituted 1,2,3-triazole-linked
 disaccharides on size, shape and antibacterial activity of silver
 nanoparticles
;
_journal_issue 108
_journal_name_full 'RSC Adv.'
_journal_page_first 63036
_journal_paper_doi 10.1039/C4RA11769G
_journal_volume 4
_journal_year 2014
_chemical_formula_moiety 'C24 H31 N3 O8'
_chemical_formula_sum 'C24 H31 N3 O8'
_chemical_formula_weight 489.52
_chemical_name_systematic ak_399
_space_group_IT_number 4
_symmetry_cell_setting monoclinic
_symmetry_space_group_name_Hall 'P 2yb'
_symmetry_space_group_name_H-M 'P 1 21 1'
_atom_sites_solution_hydrogens geom
_atom_sites_solution_primary direct
_atom_sites_solution_secondary difmap
_audit_creation_method SHELXL-97
_cell_angle_alpha 90.00
_cell_angle_beta 99.134(5)
_cell_angle_gamma 90.00
_cell_formula_units_Z 2
_cell_length_a 12.154(2)
_cell_length_b 7.8731(12)
_cell_length_c 13.359(2)
_cell_measurement_temperature 293(2)
_cell_volume 1262.1(3)
_computing_structure_refinement 'SHELXL-97 (Sheldrick, 2008)'
_diffrn_ambient_temperature 293(2)
_diffrn_measured_fraction_theta_full 1.000
_diffrn_measured_fraction_theta_max 1.000
_diffrn_radiation_monochromator graphite
_diffrn_radiation_source 'fine-focus sealed tube'
_diffrn_radiation_type MoK\a
_diffrn_radiation_wavelength 0.71073
_diffrn_reflns_av_R_equivalents 0.0530
_diffrn_reflns_av_sigmaI/netI 0.0542
_diffrn_reflns_limit_h_max 14
_diffrn_reflns_limit_h_min -14
_diffrn_reflns_limit_k_max 9
_diffrn_reflns_limit_k_min -9
_diffrn_reflns_limit_l_max 15
_diffrn_reflns_limit_l_min -15
_diffrn_reflns_number 15118
_diffrn_reflns_theta_full 24.99
_diffrn_reflns_theta_max 24.99
_diffrn_reflns_theta_min 1.54
_exptl_absorpt_coefficient_mu 0.097
_exptl_absorpt_correction_type none
_exptl_crystal_colour white
_exptl_crystal_density_diffrn 1.288
_exptl_crystal_density_method 'not measured'
_exptl_crystal_F_000 520
_exptl_crystal_size_max 0.21
_exptl_crystal_size_mid 0.18
_exptl_crystal_size_min 0.14
_refine_diff_density_max 0.120
_refine_diff_density_min -0.114
_refine_diff_density_rms 0.027
_refine_ls_abs_structure_details 'Flack H D (1983), Acta Cryst. A39, 876-881'
_refine_ls_abs_structure_Flack -0.6(10)
_refine_ls_extinction_coef 0.0071(11)
_refine_ls_extinction_expression Fc^*^=kFc[1+0.001xFc^2^\l^3^/sin(2\q)]^-1/4^
_refine_ls_extinction_method SHELXL
_refine_ls_goodness_of_fit_ref 1.008
_refine_ls_hydrogen_treatment constr
_refine_ls_matrix_type full
_refine_ls_number_parameters 317
_refine_ls_number_reflns 4301
_refine_ls_number_restraints 1
_refine_ls_restrained_S_all 1.008
_refine_ls_R_factor_all 0.0821
_refine_ls_R_factor_gt 0.0419
_refine_ls_shift/su_max 0.000
_refine_ls_shift/su_mean 0.000
_refine_ls_structure_factor_coef Fsqd
_refine_ls_weighting_details 'calc w=1/[\s^2^(Fo^2^)+(0.0337P)^2^+0.0000P] where P=(Fo^2^+2Fc^2^)/3'
_refine_ls_weighting_scheme calc
_refine_ls_wR_factor_gt 0.0737
_refine_ls_wR_factor_ref 0.0865
_reflns_number_gt 2799
_reflns_number_total 4301
_reflns_threshold_expression >2\s(I)
_cod_data_source_file c4ra11769g2.cif
_cod_data_source_block ak399out
_cod_depositor_comments
;
The following automatic conversions were performed:

'_symmetry_cell_setting' value 'Monoclinic' changed to 'monoclinic'
according to
/usr/data/users/saulius/crontab/automatic-downloads/rss-feeds/RSC/lib/dictionaries/cif_core.dic
dictionary named 'cif_core.dic' version 2.4.2 from 2011-04-26.

Automatic conversion script
Id: cif_fix_values 2935 2014-11-11 08:27:57Z andrius 
;
_cod_original_cell_volume 1262.1(4)
_cod_original_sg_symbol_H-M 'P2(1)   '
_cod_database_code 7218860

loop_
_symmetry_equiv_pos_as_xyz
'x, y, z'
'-x, y+1/2, -z'

loop_
_atom_site_label
_atom_site_type_symbol
_atom_site_fract_x
_atom_site_fract_y
_atom_site_fract_z
_atom_site_U_iso_or_equiv
_atom_site_adp_type
_atom_site_occupancy
_atom_site_symmetry_multiplicity
_atom_site_calc_flag
_atom_site_refinement_flags
C24 C 0.5277(3) 0.3134(6) -0.1512(3) 0.1284(17) Uani 1 1 d .
H24A H 0.5239 0.3225 -0.2234 0.193 Uiso 1 1 calc R
H24B H 0.4537 0.3028 -0.1352 0.193 Uiso 1 1 calc R
H24C H 0.5706 0.2150 -0.1272 0.193 Uiso 1 1 calc R
C1 C 0.7089(2) 0.1864(4) 0.4616(2) 0.0553(7) Uani 1 1 d .
H1 H 0.7152 0.1355 0.5292 0.066 Uiso 1 1 calc R
C2 C 0.6173(2) 0.4422(5) 0.4475(2) 0.0681(9) Uani 1 1 d .
C3 C 0.6018(3) 0.4905(5) 0.5540(2) 0.0897(11) Uani 1 1 d .
H3A H 0.6098 0.6111 0.5625 0.135 Uiso 1 1 calc R
H3B H 0.6569 0.4339 0.6020 0.135 Uiso 1 1 calc R
H3C H 0.5288 0.4569 0.5652 0.135 Uiso 1 1 calc R
C4 C 0.5402(3) 0.5345(6) 0.3671(3) 0.1125(14) Uani 1 1 d .
H4A H 0.5485 0.6547 0.3777 0.169 Uiso 1 1 calc R
H4B H 0.4647 0.5022 0.3703 0.169 Uiso 1 1 calc R
H4C H 0.5580 0.5057 0.3016 0.169 Uiso 1 1 calc R
C5 C 0.7933(2) 0.3291(3) 0.4595(2) 0.0504(7) Uani 1 1 d .
H5 H 0.8424 0.3419 0.5247 0.060 Uiso 1 1 calc R
C6 C 0.8574(2) 0.2793(3) 0.37469(19) 0.0469(7) Uani 1 1 d .
H6 H 0.8716 0.3779 0.3338 0.056 Uiso 1 1 calc R
C7 C 1.0485(2) 0.3029(4) 0.4523(2) 0.0610(8) Uani 1 1 d .
H7A H 1.1036 0.2387 0.4975 0.073 Uiso 1 1 calc R
H7B H 1.0209 0.3926 0.4915 0.073 Uiso 1 1 calc R
C8 C 1.1029(2) 0.3807(4) 0.3704(2) 0.0550(8) Uani 1 1 d .
C9 C 1.1744(3) 0.2851(6) 0.3242(3) 0.0945(12) Uani 1 1 d .
H9 H 1.1871 0.1720 0.3425 0.113 Uiso 1 1 calc R
C10 C 1.2275(4) 0.3559(11) 0.2508(4) 0.147(3) Uani 1 1 d .
H10 H 1.2768 0.2906 0.2204 0.176 Uiso 1 1 calc R
C11 C 1.2091(5) 0.5171(12) 0.2226(4) 0.146(3) Uani 1 1 d .
H11 H 1.2460 0.5638 0.1732 0.175 Uiso 1 1 calc R
C12 C 1.1360(4) 0.6140(6) 0.2661(3) 0.1088(16) Uani 1 1 d .
H12 H 1.1221 0.7259 0.2455 0.131 Uiso 1 1 calc R
C13 C 1.0831(3) 0.5456(5) 0.3404(2) 0.0728(9) Uani 1 1 d .
H13 H 1.0337 0.6115 0.3703 0.087 Uiso 1 1 calc R
C14 C 0.7766(2) 0.1543(3) 0.31360(19) 0.0457(7) Uani 1 1 d .
H14 H 0.7190 0.2179 0.2692 0.055 Uiso 1 1 calc R
C15 C 0.8233(2) 0.0213(3) 0.25349(19) 0.0454(7) Uani 1 1 d .
C16 C 0.8164(2) -0.1499(4) 0.2583(2) 0.0570(8) Uani 1 1 d .
H16 H 0.7812 -0.2100 0.3041 0.068 Uiso 1 1 calc R
C17 C 0.9166(2) 0.2060(3) 0.1329(2) 0.0522(8) Uani 1 1 d .
H17A H 0.9791 0.1805 0.0984 0.063 Uiso 1 1 calc R
H17B H 0.9423 0.2853 0.1871 0.063 Uiso 1 1 calc R
C18 C 0.8262(2) 0.2898(4) 0.0588(2) 0.0494(7) Uani 1 1 d .
H18 H 0.7895 0.2048 0.0112 0.059 Uiso 1 1 calc R
C19 C 0.8667(2) 0.4358(3) 0.00041(19) 0.0493(7) Uani 1 1 d .
H19 H 0.8911 0.3930 -0.0613 0.059 Uiso 1 1 calc R
C20 C 0.7608(2) 0.5392(4) -0.02723(19) 0.0522(7) Uani 1 1 d .
H20 H 0.7756 0.6607 -0.0336 0.063 Uiso 1 1 calc R
C21 C 0.6924(2) 0.5016(4) 0.0559(2) 0.0562(8) Uani 1 1 d .
H21 H 0.6878 0.6019 0.0985 0.067 Uiso 1 1 calc R
C22 C 0.5822(2) 0.4699(5) -0.1010(2) 0.0709(9) Uani 1 1 d .
C23 C 0.5234(3) 0.6321(5) -0.1367(3) 0.1071(14) Uani 1 1 d .
H23A H 0.5190 0.6418 -0.2088 0.161 Uiso 1 1 calc R
H23B H 0.5640 0.7270 -0.1043 0.161 Uiso 1 1 calc R
H23C H 0.4496 0.6311 -0.1197 0.161 Uiso 1 1 calc R
N1 N 0.88083(18) 0.0501(3) 0.17677(17) 0.0496(6) Uani 1 1 d .
N2 N 0.9091(2) -0.0978(3) 0.13603(19) 0.0648(7) Uani 1 1 d .
N3 N 0.8689(2) -0.2208(3) 0.1859(2) 0.0681(7) Uani 1 1 d .
O1 O 0.95720(14) 0.1919(2) 0.41273(13) 0.0541(5) Uani 1 1 d .
O2 O 0.72955(15) 0.4768(2) 0.43215(15) 0.0676(6) Uani 1 1 d .
O3 O 0.60453(15) 0.2663(3) 0.43334(16) 0.0710(6) Uani 1 1 d .
O4 O 0.72638(15) 0.0660(2) 0.38915(14) 0.0579(5) Uani 1 1 d .
O5 O 0.74575(15) 0.3656(2) 0.11367(13) 0.0622(6) Uani 1 1 d .
O6 O 0.58700(14) 0.4547(3) 0.00626(14) 0.0732(6) Uani 1 1 d .
O7 O 0.69587(15) 0.4708(3) -0.11572(13) 0.0649(6) Uani 1 1 d .
O8 O 0.95336(14) 0.5298(2) 0.05795(13) 0.0587(5) Uani 1 1 d .
H8 H 0.9331 0.5633 0.1102 0.088 Uiso 1 1 calc R

loop_
_atom_site_aniso_label
_atom_site_aniso_U_11
_atom_site_aniso_U_22
_atom_site_aniso_U_33
_atom_site_aniso_U_23
_atom_site_aniso_U_13
_atom_site_aniso_U_12
C24 0.109(3) 0.153(4) 0.119(4) -0.040(3) 0.005(3) -0.056(3)
C1 0.0547(18) 0.057(2) 0.0561(18) -0.0019(16) 0.0139(14) -0.0011(17)
C2 0.057(2) 0.069(3) 0.078(2) 0.004(2) 0.0086(17) 0.0139(19)
C3 0.085(2) 0.099(3) 0.090(2) -0.019(2) 0.0294(19) 0.009(2)
C4 0.102(3) 0.126(4) 0.103(3) 0.013(3) -0.004(2) 0.045(3)
C5 0.0520(17) 0.0422(18) 0.0558(17) -0.0022(15) 0.0053(14) 0.0018(15)
C6 0.0487(16) 0.0360(16) 0.0551(17) -0.0021(14) 0.0054(14) -0.0019(14)
C7 0.0480(17) 0.063(2) 0.069(2) -0.0034(17) -0.0013(15) -0.0084(16)
C8 0.0419(17) 0.065(2) 0.0553(18) -0.0055(17) -0.0001(14) -0.0080(16)
C9 0.058(2) 0.119(3) 0.108(3) -0.012(3) 0.018(2) 0.013(2)
C10 0.073(3) 0.280(9) 0.094(4) -0.024(5) 0.034(3) 0.003(5)
C11 0.081(4) 0.276(9) 0.077(3) 0.045(5) 0.007(3) -0.047(5)
C12 0.091(3) 0.137(4) 0.087(3) 0.035(3) -0.020(3) -0.038(3)
C13 0.067(2) 0.076(2) 0.073(2) 0.004(2) 0.0022(17) -0.017(2)
C14 0.0490(16) 0.0395(17) 0.0487(16) -0.0001(14) 0.0080(14) -0.0046(14)
C15 0.0462(16) 0.0360(18) 0.0524(17) -0.0063(15) 0.0023(13) -0.0042(14)
C16 0.063(2) 0.048(2) 0.059(2) -0.0032(17) 0.0065(16) -0.0028(16)
C17 0.0507(17) 0.0472(19) 0.0611(18) -0.0046(16) 0.0168(15) 0.0029(15)
C18 0.0538(17) 0.0444(17) 0.0513(17) -0.0088(15) 0.0127(15) -0.0010(15)
C19 0.0546(17) 0.0449(18) 0.0500(16) -0.0105(15) 0.0132(14) -0.0040(15)
C20 0.0579(17) 0.0455(18) 0.0530(17) 0.0005(16) 0.0087(14) -0.0010(16)
C21 0.0538(18) 0.060(2) 0.0550(17) -0.0011(16) 0.0080(14) 0.0087(16)
C22 0.058(2) 0.091(3) 0.062(2) -0.002(2) 0.0064(16) -0.002(2)
C23 0.085(3) 0.128(4) 0.106(3) 0.030(3) 0.011(2) 0.034(3)
N1 0.0542(14) 0.0333(13) 0.0626(15) -0.0066(13) 0.0136(12) 0.0034(12)
N2 0.0768(17) 0.0404(16) 0.0790(18) -0.0061(15) 0.0178(14) 0.0081(14)
N3 0.0851(19) 0.0386(15) 0.0810(19) -0.0047(15) 0.0145(16) -0.0002(15)
O1 0.0451(11) 0.0432(12) 0.0717(13) -0.0001(10) 0.0021(9) -0.0020(10)
O2 0.0622(12) 0.0476(13) 0.0955(15) 0.0008(12) 0.0205(11) 0.0079(11)
O3 0.0499(12) 0.0688(16) 0.0956(16) -0.0071(13) 0.0157(11) 0.0002(12)
O4 0.0649(12) 0.0453(12) 0.0675(12) -0.0049(11) 0.0232(10) -0.0112(10)
O5 0.0609(12) 0.0710(14) 0.0585(12) 0.0123(11) 0.0215(10) 0.0132(11)
O6 0.0503(12) 0.1040(18) 0.0649(13) 0.0103(13) 0.0072(10) -0.0035(13)
O7 0.0593(12) 0.0806(16) 0.0539(12) -0.0039(11) 0.0062(9) -0.0022(12)
O8 0.0579(11) 0.0525(12) 0.0665(12) -0.0113(11) 0.0123(9) -0.0106(10)

loop_
_atom_type_symbol
_atom_type_description
_atom_type_scat_dispersion_real
_atom_type_scat_dispersion_imag
_atom_type_scat_source
C C 0.0033 0.0016 'International Tables Vol C Tables 4.2.6.8 and 6.1.1.4'
H H 0.0000 0.0000 'International Tables Vol C Tables 4.2.6.8 and 6.1.1.4'
N N 0.0061 0.0033 'International Tables Vol C Tables 4.2.6.8 and 6.1.1.4'
O O 0.0106 0.0060 'International Tables Vol C Tables 4.2.6.8 and 6.1.1.4'

loop_
_geom_angle_atom_site_label_1
_geom_angle_atom_site_label_2
_geom_angle_atom_site_label_3
_geom_angle
C22 C24 H24A 109.5
C22 C24 H24B 109.5
H24A C24 H24B 109.5
C22 C24 H24C 109.5
H24A C24 H24C 109.5
H24B C24 H24C 109.5
O4 C1 O3 110.3(2)
O4 C1 C5 108.1(2)
O3 C1 C5 104.2(2)
O4 C1 H1 111.3
O3 C1 H1 111.3
C5 C1 H1 111.3
O3 C2 O2 104.8(2)
O3 C2 C4 109.8(3)
O2 C2 C4 107.8(3)
O3 C2 C3 110.3(3)
O2 C2 C3 110.4(3)
C4 C2 C3 113.3(3)
C2 C3 H3A 109.5
C2 C3 H3B 109.5
H3A C3 H3B 109.5
C2 C3 H3C 109.5
H3A C3 H3C 109.5
H3B C3 H3C 109.5
C2 C4 H4A 109.5
C2 C4 H4B 109.5
H4A C4 H4B 109.5
C2 C4 H4C 109.5
H4A C4 H4C 109.5
H4B C4 H4C 109.5
O2 C5 C6 110.1(2)
O2 C5 C1 105.5(2)
C6 C5 C1 104.4(2)
O2 C5 H5 112.1
C6 C5 H5 112.1
C1 C5 H5 112.1
O1 C6 C5 111.6(2)
O1 C6 C14 108.6(2)
C5 C6 C14 101.6(2)
O1 C6 H6 111.5
C5 C6 H6 111.5
C14 C6 H6 111.5
O1 C7 C8 112.5(2)
O1 C7 H7A 109.1
C8 C7 H7A 109.1
O1 C7 H7B 109.1
C8 C7 H7B 109.1
H7A C7 H7B 107.8
C13 C8 C9 118.9(3)
C13 C8 C7 121.7(3)
C9 C8 C7 119.4(3)
C8 C9 C10 120.2(5)
C8 C9 H9 119.9
C10 C9 H9 119.9
C11 C10 C9 120.7(6)
C11 C10 H10 119.6
C9 C10 H10 119.6
C10 C11 C12 120.1(6)
C10 C11 H11 119.9
C12 C11 H11 119.9
C11 C12 C13 119.8(5)
C11 C12 H12 120.1
C13 C12 H12 120.1
C8 C13 C12 120.2(4)
C8 C13 H13 119.9
C12 C13 H13 119.9
O4 C14 C15 106.3(2)
O4 C14 C6 104.1(2)
C15 C14 C6 118.2(2)
O4 C14 H14 109.3
C15 C14 H14 109.3
C6 C14 H14 109.3
N1 C15 C16 104.3(3)
N1 C15 C14 125.6(2)
C16 C15 C14 130.1(3)
C15 C16 N3 109.6(3)
C15 C16 H16 125.2
N3 C16 H16 125.2
N1 C17 C18 113.6(2)
N1 C17 H17A 108.9
C18 C17 H17A 108.9
N1 C17 H17B 108.9
C18 C17 H17B 108.9
H17A C17 H17B 107.7
O5 C18 C17 109.2(2)
O5 C18 C19 104.4(2)
C17 C18 C19 114.1(2)
O5 C18 H18 109.6
C17 C18 H18 109.6
C19 C18 H18 109.6
O8 C19 C18 113.1(2)
O8 C19 C20 112.5(2)
C18 C19 C20 101.6(2)
O8 C19 H19 109.8
C18 C19 H19 109.8
C20 C19 H19 109.8
O7 C20 C21 103.8(2)
O7 C20 C19 109.7(2)
C21 C20 C19 105.0(2)
O7 C20 H20 112.6
C21 C20 H20 112.6
C19 C20 H20 112.6
O6 C21 O5 111.5(2)
O6 C21 C20 105.8(2)
O5 C21 C20 106.8(2)
O6 C21 H21 110.9
O5 C21 H21 110.9
C20 C21 H21 110.9
O7 C22 O6 104.6(2)
O7 C22 C23 112.0(3)
O6 C22 C23 109.2(3)
O7 C22 C24 108.1(3)
O6 C22 C24 108.9(3)
C23 C22 C24 113.6(3)
C22 C23 H23A 109.5
C22 C23 H23B 109.5
H23A C23 H23B 109.5
C22 C23 H23C 109.5
H23A C23 H23C 109.5
H23B C23 H23C 109.5
C15 N1 N2 110.9(2)
C15 N1 C17 132.2(2)
N2 N1 C17 116.9(2)
N3 N2 N1 107.0(2)
N2 N3 C16 108.2(2)
C6 O1 C7 113.67(19)
C5 O2 C2 107.5(2)
C2 O3 C1 109.2(2)
C1 O4 C14 106.7(2)
C21 O5 C18 108.98(19)
C21 O6 C22 110.0(2)
C20 O7 C22 108.1(2)
C19 O8 H8 109.5

loop_
_geom_bond_atom_site_label_1
_geom_bond_atom_site_label_2
_geom_bond_distance
C24 C22 1.506(5)
C24 H24A 0.9600
C24 H24B 0.9600
C24 H24C 0.9600
C1 O4 1.395(3)
C1 O3 1.412(3)
C1 C5 1.525(4)
C1 H1 0.9800
C2 O3 1.403(4)
C2 O2 1.437(3)
C2 C4 1.497(4)
C2 C3 1.514(4)
C3 H3A 0.9600
C3 H3B 0.9600
C3 H3C 0.9600
C4 H4A 0.9600
C4 H4B 0.9600
C4 H4C 0.9600
C5 O2 1.413(3)
C5 C6 1.524(3)
C5 H5 0.9800
C6 O1 1.417(3)
C6 C14 1.532(3)
C6 H6 0.9800
C7 O1 1.444(3)
C7 C8 1.496(4)
C7 H7A 0.9700
C7 H7B 0.9700
C8 C13 1.369(4)
C8 C9 1.369(4)
C9 C10 1.375(6)
C9 H9 0.9300
C10 C11 1.332(8)
C10 H10 0.9300
C11 C12 1.369(8)
C11 H11 0.9300
C12 C13 1.375(5)
C12 H12 0.9300
C13 H13 0.9300
C14 O4 1.438(3)
C14 C15 1.486(3)
C14 H14 0.9800
C15 N1 1.348(3)
C15 C16 1.353(4)
C16 N3 1.360(3)
C16 H16 0.9300
C17 N1 1.456(3)
C17 C18 1.509(4)
C17 H17A 0.9700
C17 H17B 0.9700
C18 O5 1.441(3)
C18 C19 1.515(4)
C18 H18 0.9800
C19 O8 1.411(3)
C19 C20 1.518(3)
C19 H19 0.9800
C20 O7 1.419(3)
C20 C21 1.519(3)
C20 H20 0.9800
C21 O6 1.395(3)
C21 O5 1.416(3)
C21 H21 0.9800
C22 O7 1.425(3)
C22 O6 1.430(3)
C22 C23 1.504(4)
C23 H23A 0.9600
C23 H23B 0.9600
C23 H23C 0.9600
N1 N2 1.353(3)
N2 N3 1.312(3)
O8 H8 0.8200

loop_
_geom_torsion_atom_site_label_1
_geom_torsion_atom_site_label_2
_geom_torsion_atom_site_label_3
_geom_torsion_atom_site_label_4
_geom_torsion
O4 C1 C5 O2 118.3(2)
O3 C1 C5 O2 1.0(3)
O4 C1 C5 C6 2.3(3)
O3 C1 C5 C6 -115.1(2)
O2 C5 C6 O1 151.8(2)
C1 C5 C6 O1 -95.4(2)
O2 C5 C6 C14 -92.7(2)
C1 C5 C6 C14 20.2(3)
O1 C7 C8 C13 102.9(3)
O1 C7 C8 C9 -77.1(3)
C13 C8 C9 C10 1.8(5)
C7 C8 C9 C10 -178.2(4)
C8 C9 C10 C11 -0.9(8)
C9 C10 C11 C12 -0.6(10)
C10 C11 C12 C13 1.2(8)
C9 C8 C13 C12 -1.1(4)
C7 C8 C13 C12 178.9(3)
C11 C12 C13 C8 -0.4(6)
O1 C6 C14 O4 81.9(2)
C5 C6 C14 O4 -35.8(2)
O1 C6 C14 C15 -35.7(3)
C5 C6 C14 C15 -153.4(2)
O4 C14 C15 N1 -177.8(2)
C6 C14 C15 N1 -61.4(3)
O4 C14 C15 C16 4.9(4)
C6 C14 C15 C16 121.3(3)
N1 C15 C16 N3 0.0(3)
C14 C15 C16 N3 177.8(2)
N1 C17 C18 O5 72.7(3)
N1 C17 C18 C19 -170.9(2)
O5 C18 C19 O8 84.6(2)
C17 C18 C19 O8 -34.6(3)
O5 C18 C19 C20 -36.2(2)
C17 C18 C19 C20 -155.4(2)
O8 C19 C20 O7 155.6(2)
C18 C19 C20 O7 -83.2(2)
O8 C19 C20 C21 -93.4(3)
C18 C19 C20 C21 27.9(3)
O7 C20 C21 O6 -13.6(3)
C19 C20 C21 O6 -128.8(2)
O7 C20 C21 O5 105.2(2)
C19 C20 C21 O5 -10.0(3)
C16 C15 N1 N2 -0.4(3)
C14 C15 N1 N2 -178.3(2)
C16 C15 N1 C17 -179.9(3)
C14 C15 N1 C17 2.2(4)
C18 C17 N1 C15 -80.9(3)
C18 C17 N1 N2 99.6(3)
C15 N1 N2 N3 0.6(3)
C17 N1 N2 N3 -179.8(2)
N1 N2 N3 C16 -0.5(3)
C15 C16 N3 N2 0.3(3)
C5 C6 O1 C7 -81.8(3)
C14 C6 O1 C7 167.0(2)
C8 C7 O1 C6 -79.0(3)
C6 C5 O2 C2 128.9(2)
C1 C5 O2 C2 16.7(3)
O3 C2 O2 C5 -28.5(3)
C4 C2 O2 C5 -145.5(3)
C3 C2 O2 C5 90.2(3)
O2 C2 O3 C1 29.7(3)
C4 C2 O3 C1 145.2(2)
C3 C2 O3 C1 -89.2(3)
O4 C1 O3 C2 -134.8(2)
C5 C1 O3 C2 -19.0(3)
O3 C1 O4 C14 87.5(2)
C5 C1 O4 C14 -25.9(3)
C15 C14 O4 C1 164.6(2)
C6 C14 O4 C1 39.1(2)
O6 C21 O5 C18 101.5(2)
C20 C21 O5 C18 -13.6(3)
C17 C18 O5 C21 154.2(2)
C19 C18 O5 C21 31.8(3)
O5 C21 O6 C22 -119.2(3)
C20 C21 O6 C22 -3.4(3)
O7 C22 O6 C21 19.2(3)
C23 C22 O6 C21 -100.9(3)
C24 C22 O6 C21 134.5(3)
C21 C20 O7 C22 25.9(3)
C19 C20 O7 C22 137.7(2)
O6 C22 O7 C20 -28.3(3)
C23 C22 O7 C20 89.9(3)
C24 C22 O7 C20 -144.2(3)
